data_7230770
loop_
_publ_author_name
'Collings, Ines'
'Bykov, Maxim'
'Bykova, Elena'
'Hanfland, Michael'
'van Smaalen, Sander'
'Dubrovinsky, Leonid'
'Dubrovinskaia, Natalia'

_publ_section_title
;
 Disorder--order transitions in the perovskite metal--organic frameworks
 [(CH3)2NH2][M(HCOO)3] at high pressure
;
_journal_name_full CrystEngComm
_journal_paper_doi 10.1039/C8CE00617B
_journal_year 2018
_chemical_formula_moiety 'C3 H3 Fe O6, C2 H8 N'
_chemical_formula_sum 'C5 H11 Fe N O6'
_chemical_formula_weight 237.00
_space_group_crystal_system trigonal
_space_group_IT_number 167
_space_group_name_Hall '-R 3 2"c'
_space_group_name_H-M_alt 'R -3 c'
_symmetry_space_group_name_Hall '-R 3 2"c'
_symmetry_space_group_name_H-M 'R -3 c :H'
_atom_sites_solution_hydrogens mixed
_audit_creation_method SHELXL-2016/6
_audit_update_record
;
2018-04-17 deposited with the CCDC.
2018-05-29 downloaded from the CCDC.
;
_cell_angle_alpha 90
_cell_angle_beta 90
_cell_angle_gamma 120
_cell_formula_units_Z 6
_cell_length_a 8.25785(19)
_cell_length_b 8.25785(19)
_cell_length_c 22.5102(6)
_cell_measurement_reflns_used 251
_cell_measurement_temperature 293(2)
_cell_measurement_theta_max 16.0520
_cell_measurement_theta_min 1.9510
_cell_volume 1329.36(6)
_computing_cell_refinement 'CrysAlisPro (Agilent Technologies, 2013)'
_computing_data_reduction 'CrysAlisPro (Agilent Technologies, 2013)'
_computing_molecular_graphics 'SHELXLE-2011 (Huebschle, 2011)'
_computing_structure_refinement 'SHELXL-2016/6 (Sheldrick, 2016)'
_computing_structure_solution 'SHELXT-2015 (Sheldrick, 2015)'
_diffrn_ambient_pressure '0 GPa'
_diffrn_ambient_temperature 293(2)
_diffrn_detector_area_resol_mean 7
_diffrn_measured_fraction_theta_full 0.785
_diffrn_measured_fraction_theta_max 0.505
_diffrn_measurement_device_type 'ID15B beamline, ESRF'
_diffrn_measurement_method 'omega scans'
_diffrn_radiation_type synchrotron
_diffrn_radiation_wavelength 0.4109
_diffrn_reflns_av_R_equivalents 0.0220
_diffrn_reflns_av_unetI/netI 0.0265
_diffrn_reflns_Laue_measured_fraction_full 0.785
_diffrn_reflns_Laue_measured_fraction_max 0.505
_diffrn_reflns_limit_h_max 8
_diffrn_reflns_limit_h_min -8
_diffrn_reflns_limit_k_max 9
_diffrn_reflns_limit_k_min -6
_diffrn_reflns_limit_l_max 29
_diffrn_reflns_limit_l_min -33
_diffrn_reflns_number 853
_diffrn_reflns_point_group_measured_fraction_full 0.785
_diffrn_reflns_point_group_measured_fraction_max 0.505
_diffrn_reflns_theta_full 14.273
_diffrn_reflns_theta_max 19.321
_diffrn_reflns_theta_min 1.951
_diffrn_source synchrotron
_exptl_absorpt_coefficient_mu 0.379
_exptl_absorpt_correction_T_max 1.00000
_exptl_absorpt_correction_T_min 0.85251
_exptl_absorpt_correction_type multi-scan
_exptl_absorpt_process_details
;
CrysAlisPro 1.171.38.43 (Rigaku Oxford Diffraction, 2015)
Empirical absorption correction using spherical harmonics,
 implemented in SCALE3 ABSPACK scaling algorithm.
;
_exptl_crystal_colour colourless
_exptl_crystal_density_diffrn 1.776
_exptl_crystal_description block
_exptl_crystal_F_000 732
_exptl_crystal_size_max 0.040
_exptl_crystal_size_mid 0.030
_exptl_crystal_size_min 0.020
_refine_diff_density_max 0.406
_refine_diff_density_min -0.443
_refine_diff_density_rms 0.086
_refine_ls_extinction_method none
_refine_ls_goodness_of_fit_ref 1.209
_refine_ls_hydrogen_treatment mixed
_refine_ls_matrix_type full
_refine_ls_number_parameters 31
_refine_ls_number_reflns 331
_refine_ls_number_restraints 7
_refine_ls_restrained_S_all 1.202
_refine_ls_R_factor_all 0.0498
_refine_ls_R_factor_gt 0.0394
_refine_ls_shift/su_max 0.000
_refine_ls_shift/su_mean 0.000
_refine_ls_structure_factor_coef Fsqd
_refine_ls_weighting_details 'w=1/[\s^2^(Fo^2^)+(0.0549P)^2^+4.1239P] where P=(Fo^2^+2Fc^2^)/3'
_refine_ls_weighting_scheme calc
_refine_ls_wR_factor_gt 0.1092
_refine_ls_wR_factor_ref 0.1239
_reflns_Friedel_coverage 0.000
_reflns_number_gt 267
_reflns_number_total 331
_reflns_threshold_expression 'I > 2\s(I)'
_cod_data_source_file c8ce00617b2.cif
_cod_data_source_block DMAFeF_c1_s
_cod_original_cell_volume 1329.37(7)
_cod_database_code 7230770
_shelx_shelxl_version_number 2016/6
_shelx_space_group_comment
;
The symmetry employed for this shelxl refinement is uniquely defined
by the following loop, which should always be used as a source of
symmetry information in preference to the above space-group names.
They are only intended as comments.
;

loop_
_space_group_symop_operation_xyz
'x, y, z'
'-y, x-y, z'
'-x+y, -x, z'
'y, x, -z+1/2'
'x-y, -y, -z+1/2'
'-x, -x+y, -z+1/2'
'x+2/3, y+1/3, z+1/3'
'-y+2/3, x-y+1/3, z+1/3'
'-x+y+2/3, -x+1/3, z+1/3'
'y+2/3, x+1/3, -z+5/6'
'x-y+2/3, -y+1/3, -z+5/6'
'-x+2/3, -x+y+1/3, -z+5/6'
'x+1/3, y+2/3, z+2/3'
'-y+1/3, x-y+2/3, z+2/3'
'-x+y+1/3, -x+2/3, z+2/3'
'y+1/3, x+2/3, -z+7/6'
'x-y+1/3, -y+2/3, -z+7/6'
'-x+1/3, -x+y+2/3, -z+7/6'
'-x, -y, -z'
'y, -x+y, -z'
'x-y, x, -z'
'-y, -x, z-1/2'
'-x+y, y, z-1/2'
'x, x-y, z-1/2'
'-x+2/3, -y+1/3, -z+1/3'
'y+2/3, -x+y+1/3, -z+1/3'
'x-y+2/3, x+1/3, -z+1/3'
'-y+2/3, -x+1/3, z-1/6'
'-x+y+2/3, y+1/3, z-1/6'
'x+2/3, x-y+1/3, z-1/6'
'-x+1/3, -y+2/3, -z+2/3'
'y+1/3, -x+y+2/3, -z+2/3'
'x-y+1/3, x+2/3, -z+2/3'
'-y+1/3, -x+2/3, z+1/6'
'-x+y+1/3, y+2/3, z+1/6'
'x+1/3, x-y+2/3, z+1/6'

loop_
_atom_site_label
_atom_site_type_symbol
_atom_site_fract_x
_atom_site_fract_y
_atom_site_fract_z
_atom_site_U_iso_or_equiv
_atom_site_adp_type
_atom_site_occupancy
_atom_site_site_symmetry_order
_atom_site_calc_flag
_atom_site_refinement_flags_posn
_atom_site_refinement_flags_adp
_atom_site_refinement_flags_occupancy
Fe1 Fe 0.666667 0.333333 0.333333 0.0235(4) Uani 1 6 d S T P
N1 N 0.7548(17) 0.333333 0.083333 0.052(4) Uani 0.3333 2 d DS T P
H3 H 0.786(9) 0.244(7) 0.081(8) 0.062 Uiso 0.3333 1 d D U P
C2 C 0.666667 0.333333 0.0297(4) 0.065(2) Uani 1 3 d DS T P
H2 H 0.575(6) 0.205(4) 0.0056(19) 0.078 Uiso 1 1 d D U .
O1 O 0.8753(3) 0.3247(3) 0.27909(11) 0.0388(6) Uani 1 1 d . . .
C1 C 1.000000 0.4552(6) 0.250000 0.0354(9) Uani 1 2 d S T P
H1 H 0.999998 0.567786 0.250000 0.042 Uiso 1 2 calc R U P

loop_
_atom_site_aniso_label
_atom_site_aniso_U_11
_atom_site_aniso_U_22
_atom_site_aniso_U_33
_atom_site_aniso_U_23
_atom_site_aniso_U_13
_atom_site_aniso_U_12
Fe1 0.0208(4) 0.0208(4) 0.0290(6) 0.000 0.000 0.0104(2)
N1 0.035(5) 0.034(6) 0.086(12) -0.018(8) -0.009(4) 0.017(3)
C2 0.074(4) 0.074(4) 0.047(5) 0.000 0.000 0.037(2)
O1 0.0344(12) 0.0342(12) 0.0484(14) 0.0074(10) 0.0129(10) 0.0177(10)
C1 0.031(2) 0.0301(15) 0.046(2) 0.0021(9) 0.0043(18) 0.0153(11)

loop_
_atom_type_symbol
_atom_type_description
_atom_type_scat_dispersion_real
_atom_type_scat_dispersion_imag
_atom_type_scat_source
C C -0.0001 0.0005 'International Tables Vol C Tables 4.2.6.8 and 6.1.1.4'
H H 0.0000 0.0000 'International Tables Vol C Tables 4.2.6.8 and 6.1.1.4'
N N 0.0006 0.0010 'International Tables Vol C Tables 4.2.6.8 and 6.1.1.4'
O O 0.0018 0.0018 'International Tables Vol C Tables 4.2.6.8 and 6.1.1.4'
Fe Fe 0.1965 0.3053 'International Tables Vol C Tables 4.2.6.8 and 6.1.1.4'

loop_
_geom_angle_atom_site_label_1
_geom_angle_atom_site_label_2
_geom_angle_atom_site_label_3
_geom_angle
_geom_angle_site_symmetry_1
_geom_angle_site_symmetry_3
O1 Fe1 O1 90.71(9) 3_665 2_655
O1 Fe1 O1 89.29(9) 3_665 31_655
O1 Fe1 O1 89.29(9) 2_655 31_655
O1 Fe1 O1 90.71(9) 3_665 .
O1 Fe1 O1 90.71(9) 2_655 .
O1 Fe1 O1 180.0 31_655 .
O1 Fe1 O1 180.0 3_665 33_545
O1 Fe1 O1 89.29(9) 2_655 33_545
O1 Fe1 O1 90.72(9) 31_655 33_545
O1 Fe1 O1 89.28(9) . 33_545
O1 Fe1 O1 89.29(9) 3_665 32
O1 Fe1 O1 180.0 2_655 32
O1 Fe1 O1 90.72(9) 31_655 32
O1 Fe1 O1 89.28(9) . 32
O1 Fe1 O1 90.72(9) 33_545 32
N1 N1 N1 60.0 3_665 2_655
N1 N1 C2 63.4(4) 3_665 16_544
N1 N1 C2 63.5(4) 2_655 16_544
N1 N1 C2 63.5(4) 3_665 .
N1 N1 C2 63.5(4) 2_655 .
C2 N1 C2 117.9(10) 16_544 .
N1 C2 N1 53.1(9) . 3_665
N1 C2 N1 53.1(9) . 2_655
N1 C2 N1 53.1(9) 3_665 2_655
C1 O1 Fe1 127.2(2) . .
O1 C1 O1 126.1(4) . 6_765

loop_
_geom_bond_atom_site_label_1
_geom_bond_atom_site_label_2
_geom_bond_distance
_geom_bond_site_symmetry_2
Fe1 O1 2.142(2) 3_665
Fe1 O1 2.142(2) 2_655
Fe1 O1 2.142(2) 31_655
Fe1 O1 2.142(2) .
Fe1 O1 2.142(2) 33_545
Fe1 O1 2.142(2) 32
N1 N1 1.26(2) 3_665
N1 N1 1.26(2) 2_655
N1 C2 1.410(11) 16_544
N1 C2 1.410(11) .
O1 C1 1.241(3) .
